data_4076387
loop_
_publ_author_name
'Yao, Zi-Jian'
'Jin, Guo-Xin'

_publ_section_title
;
 Synthesis, Reactivity, and Structural Transformation of Mono- and
 Binuclear Carboranylamidinate-Based 3d Metal Complexes and
 Metallacarborane Derivatives
;
_journal_issue 5
_journal_name_full Organometallics
_journal_page_first 1767
_journal_paper_doi 10.1021/om2011358
_journal_volume 31
_journal_year 2012
_chemical_formula_sum 'C9 H27 B9 N2'
_chemical_formula_weight 260.62
_chemical_name_systematic
; 
 ? 
;
_space_group_IT_number 19
_symmetry_cell_setting orthorhombic
_symmetry_space_group_name_Hall 'P 2ac 2ab'
_symmetry_space_group_name_H-M 'P 21 21 21'
_atom_sites_solution_hydrogens geom
_atom_sites_solution_primary direct
_atom_sites_solution_secondary difmap
_audit_creation_method SHELXL-97
_cell_angle_alpha 90.00
_cell_angle_beta 90.00
_cell_angle_gamma 90.00
_cell_formula_units_Z 4
_cell_length_a 9.190(4)
_cell_length_b 12.995(5)
_cell_length_c 13.616(5)
_cell_measurement_reflns_used 895
_cell_measurement_temperature 293(2)
_cell_measurement_theta_max 25.742
_cell_measurement_theta_min 3.100
_cell_volume 1626.1(11)
_computing_cell_refinement 'Bruker SMART'
_computing_data_collection 'Bruker SMART'
_computing_data_reduction 'Bruker SHELXTL'
_computing_molecular_graphics 'Bruker SHELXTL'
_computing_publication_material 'Bruker SHELXTL'
_computing_structure_refinement 'SHELXL-97 (Sheldrick, 1997)'
_computing_structure_solution 'SHELXS-97 (Sheldrick, 1990)'
_diffrn_ambient_temperature 293(2)
_diffrn_measured_fraction_theta_full 0.990
_diffrn_measured_fraction_theta_max 0.990
_diffrn_measurement_device_type 'CCD area detector'
_diffrn_measurement_method 'phi and omega scans'
_diffrn_radiation_monochromator graphite
_diffrn_radiation_source 'fine-focus sealed tube'
_diffrn_radiation_type MoK\a
_diffrn_radiation_wavelength 0.71073
_diffrn_reflns_av_R_equivalents 0.0786
_diffrn_reflns_av_sigmaI/netI 0.0759
_diffrn_reflns_limit_h_max 11
_diffrn_reflns_limit_h_min -11
_diffrn_reflns_limit_k_max 15
_diffrn_reflns_limit_k_min -16
_diffrn_reflns_limit_l_max 17
_diffrn_reflns_limit_l_min -14
_diffrn_reflns_number 7901
_diffrn_reflns_theta_full 27.01
_diffrn_reflns_theta_max 27.01
_diffrn_reflns_theta_min 2.17
_diffrn_standards_decay_% 5.34
_exptl_absorpt_coefficient_mu 0.054
_exptl_absorpt_correction_T_max 0.9936
_exptl_absorpt_correction_T_min 0.9867
_exptl_absorpt_correction_type multi-scan
_exptl_absorpt_process_details sadabs
_exptl_crystal_colour colorless
_exptl_crystal_density_diffrn 1.065
_exptl_crystal_density_method 'not measured'
_exptl_crystal_description prism
_exptl_crystal_F_000 560
_exptl_crystal_size_max 0.25
_exptl_crystal_size_mid 0.15
_exptl_crystal_size_min 0.12
_refine_diff_density_max 0.246
_refine_diff_density_min -0.193
_refine_diff_density_rms 0.041
_refine_ls_abs_structure_details 'Flack H D (1983), Acta Cryst. A39, 876-881'
_refine_ls_abs_structure_Flack 2(3)
_refine_ls_extinction_method none
_refine_ls_goodness_of_fit_ref 1.026
_refine_ls_hydrogen_treatment mixed
_refine_ls_matrix_type full
_refine_ls_number_parameters 219
_refine_ls_number_reflns 3486
_refine_ls_number_restraints 1
_refine_ls_restrained_S_all 1.026
_refine_ls_R_factor_all 0.0723
_refine_ls_R_factor_gt 0.0622
_refine_ls_shift/su_max 0.000
_refine_ls_shift/su_mean 0.000
_refine_ls_structure_factor_coef Fsqd
_refine_ls_weighting_details 'calc w=1/[\s^2^(Fo^2^)+(0.1003P)^2^+0.0000P] where P=(Fo^2^+2Fc^2^)/3'
_refine_ls_weighting_scheme calc
_refine_ls_wR_factor_gt 0.1597
_refine_ls_wR_factor_ref 0.1662
_reflns_number_gt 2903
_reflns_number_total 3486
_reflns_threshold_expression >2sigma(I)
_cod_data_source_file om2011358_si_001.cif
_cod_data_source_block 9
_cod_depositor_comments
;
The following automatic conversions were performed:

'_symmetry_cell_setting' value 'Orthorhombic' changed to
'orthorhombic' according to
/home/saulius/struct/CIF-dictionaries/cif_core.dic dictionary named
'cif_core.dic' version 2.4.1 from 2010-06-29.

Automatic conversion script
Id: cif_fix_values 1715 2011-07-08 13:25:40Z adriana 
;
_cod_original_sg_symbol_H-M P2(1)2(1)2(1)
_cod_database_code 4076387

loop_
_symmetry_equiv_pos_as_xyz
'x, y, z'
'-x+1/2, -y, z+1/2'
'-x, y+1/2, -z+1/2'
'x+1/2, -y+1/2, -z'

loop_
_atom_site_label
_atom_site_type_symbol
_atom_site_fract_x
_atom_site_fract_y
_atom_site_fract_z
_atom_site_U_iso_or_equiv
_atom_site_adp_type
_atom_site_occupancy
_atom_site_symmetry_multiplicity
_atom_site_calc_flag
_atom_site_refinement_flags
N1 N 0.1425(2) 0.02703(14) 0.88357(14) 0.0415(4) Uani 1 1 d .
H1' H 0.117(3) 0.058(2) 0.833(2) 0.050(7) Uiso 1 1 d .
N2 N 0.3389(2) 0.00837(13) 0.98439(14) 0.0404(4) Uani 1 1 d D
H2' H 0.290(2) -0.0356(15) 1.0144(16) 0.036(6) Uiso 1 1 d D
B1 B 0.3712(3) 0.2419(2) 0.67963(19) 0.0462(6) Uani 1 1 d .
H1 H 0.3309 0.2644 0.6066 0.055 Uiso 1 1 calc R
B2 B 0.5269(3) 0.16642(19) 0.69424(18) 0.0432(6) Uani 1 1 d .
H2 H 0.5870 0.1379 0.6299 0.052 Uiso 1 1 calc R
B3 B 0.3580(3) 0.11455(19) 0.72471(17) 0.0394(5) Uani 1 1 d .
H3 H 0.3088 0.0508 0.6832 0.047 Uiso 1 1 calc R
B4 B 0.2516(3) 0.21370(18) 0.77745(19) 0.0402(5) Uani 1 1 d .
H4 H 0.1327 0.2150 0.7680 0.048 Uiso 1 1 calc R
B5 B 0.3577(3) 0.32522(18) 0.7835(2) 0.0459(6) Uani 1 1 d .
H5 H 0.3062 0.4014 0.7778 0.055 Uiso 1 1 calc R
B6 B 0.5345(3) 0.29597(19) 0.7315(2) 0.0473(6) Uani 1 1 d .
H6 H 0.6019 0.3522 0.6918 0.057 Uiso 1 1 calc R
B9 B 0.3393(3) 0.24976(17) 0.88914(18) 0.0389(5) Uani 1 1 d .
H9' H 0.266(3) 0.2706(19) 0.9501(19) 0.053(7) Uiso 1 1 d .
B10 B 0.5118(3) 0.30953(18) 0.8599(2) 0.0466(6) Uani 1 1 d .
H10 H 0.560(3) 0.379(2) 0.892(2) 0.069(8) Uiso 1 1 d .
H10' H 0.552(4) 0.238(3) 0.903(2) 0.083(10) Uiso 1 1 d .
B11 B 0.6156(3) 0.20056(19) 0.8076(2) 0.0423(6) Uani 1 1 d .
H11 H 0.731(3) 0.186(2) 0.815(2) 0.071(9) Uiso 1 1 d .
C1 C 0.2763(2) 0.05233(14) 0.90854(14) 0.0340(4) Uani 1 1 d .
C2 C 0.0427(3) -0.04207(17) 0.93529(16) 0.0430(5) Uani 1 1 d .
H2A H 0.0617 -0.0365 1.0059 0.052 Uiso 1 1 calc R
C3 C 0.0663(4) -0.15298(19) 0.9046(2) 0.0628(7) Uani 1 1 d .
H3A H 0.0456 -0.1602 0.8358 0.094 Uiso 1 1 calc R
H3B H 0.0027 -0.1969 0.9416 0.094 Uiso 1 1 calc R
H3C H 0.1656 -0.1721 0.9169 0.094 Uiso 1 1 calc R
C4 C -0.1109(3) -0.0061(3) 0.9158(3) 0.0704(8) Uani 1 1 d .
H4A H -0.1237 0.0619 0.9420 0.106 Uiso 1 1 calc R
H4B H -0.1784 -0.0523 0.9466 0.106 Uiso 1 1 calc R
H4C H -0.1283 -0.0050 0.8462 0.106 Uiso 1 1 calc R
C5 C 0.4749(2) 0.03871(17) 1.03348(16) 0.0426(5) Uani 1 1 d .
H5A H 0.5384 0.0725 0.9855 0.051 Uiso 1 1 calc R
C6 C 0.4434(3) 0.1129(2) 1.1155(2) 0.0582(6) Uani 1 1 d .
H6A H 0.4019 0.1747 1.0890 0.087 Uiso 1 1 calc R
H6B H 0.5322 0.1292 1.1492 0.087 Uiso 1 1 calc R
H6C H 0.3761 0.0822 1.1607 0.087 Uiso 1 1 calc R
C7 C 0.5020(2) 0.10454(15) 0.80362(15) 0.0370(5) Uani 1 1 d .
H7' H 0.533(3) 0.0347(19) 0.8076(17) 0.043(6) Uiso 1 1 d .
C8 C 0.3522(2) 0.13256(14) 0.85097(14) 0.0335(4) Uani 1 1 d .
C9 C 0.5488(3) -0.0584(2) 1.0697(2) 0.0641(7) Uani 1 1 d .
H9A H 0.4836 -0.0956 1.1118 0.096 Uiso 1 1 calc R
H9B H 0.6350 -0.0404 1.1056 0.096 Uiso 1 1 calc R
H9C H 0.5747 -0.1007 1.0146 0.096 Uiso 1 1 calc R

loop_
_atom_site_aniso_label
_atom_site_aniso_U_11
_atom_site_aniso_U_22
_atom_site_aniso_U_33
_atom_site_aniso_U_23
_atom_site_aniso_U_13
_atom_site_aniso_U_12
N1 0.0406(10) 0.0431(9) 0.0408(9) 0.0074(8) -0.0049(8) -0.0111(8)
N2 0.0376(10) 0.0395(9) 0.0440(9) 0.0096(7) -0.0034(7) -0.0105(8)
B1 0.0486(15) 0.0501(13) 0.0398(12) 0.0112(10) 0.0036(11) 0.0039(12)
B2 0.0451(15) 0.0465(12) 0.0379(12) 0.0015(10) 0.0083(11) 0.0028(11)
B3 0.0431(13) 0.0415(11) 0.0335(10) -0.0016(9) 0.0002(10) -0.0025(10)
B4 0.0368(13) 0.0410(11) 0.0428(13) 0.0056(10) 0.0013(11) 0.0015(10)
B5 0.0481(15) 0.0328(10) 0.0568(15) 0.0068(10) 0.0105(13) 0.0049(11)
B6 0.0481(16) 0.0409(12) 0.0530(15) 0.0072(11) 0.0097(13) -0.0038(11)
B9 0.0428(13) 0.0320(10) 0.0419(12) -0.0044(9) 0.0025(10) -0.0008(10)
B10 0.0508(16) 0.0326(10) 0.0564(15) -0.0052(10) 0.0045(13) -0.0090(11)
B11 0.0363(14) 0.0432(12) 0.0474(13) 0.0019(10) 0.0041(11) -0.0016(10)
C1 0.0377(11) 0.0288(8) 0.0354(10) -0.0031(7) -0.0001(8) -0.0027(8)
C2 0.0400(12) 0.0482(11) 0.0409(10) 0.0020(9) 0.0010(9) -0.0129(10)
C3 0.0810(19) 0.0464(12) 0.0610(16) 0.0016(11) 0.0067(15) -0.0204(13)
C4 0.0439(15) 0.082(2) 0.085(2) 0.0126(16) -0.0021(14) -0.0095(14)
C5 0.0368(12) 0.0498(11) 0.0413(10) 0.0069(9) -0.0039(9) -0.0068(10)
C6 0.0519(14) 0.0637(14) 0.0589(14) -0.0086(12) -0.0070(13) -0.0125(12)
C7 0.0382(11) 0.0330(9) 0.0398(10) 0.0001(8) 0.0030(9) 0.0021(8)
C8 0.0365(11) 0.0311(9) 0.0330(9) -0.0006(7) 0.0014(8) -0.0026(8)
C9 0.0534(16) 0.0713(16) 0.0677(16) 0.0083(13) -0.0060(14) 0.0111(14)

loop_
_atom_type_symbol
_atom_type_description
_atom_type_scat_dispersion_real
_atom_type_scat_dispersion_imag
_atom_type_scat_source
C C 0.0033 0.0016 'International Tables Vol C Tables 4.2.6.8 and 6.1.1.4'
H H 0.0000 0.0000 'International Tables Vol C Tables 4.2.6.8 and 6.1.1.4'
B B 0.0013 0.0007 'International Tables Vol C Tables 4.2.6.8 and 6.1.1.4'
N N 0.0061 0.0033 'International Tables Vol C Tables 4.2.6.8 and 6.1.1.4'

loop_
_geom_angle_atom_site_label_1
_geom_angle_atom_site_label_2
_geom_angle_atom_site_label_3
_geom_angle
C1 N1 C2 127.85(19)
C1 N2 C5 127.83(18)
B2 B1 B4 107.94(18)
B2 B1 B3 59.43(15)
B4 B1 B3 60.11(14)
B2 B1 B5 107.88(19)
B4 B1 B5 59.02(14)
B3 B1 B5 106.74(17)
B2 B1 B6 59.44(16)
B4 B1 B6 107.71(18)
B3 B1 B6 106.63(18)
B5 B1 B6 60.70(16)
C7 B2 B3 59.38(13)
C7 B2 B1 104.70(17)
B3 B2 B1 60.93(15)
C7 B2 B6 101.82(17)
B3 B2 B6 109.71(19)
B1 B2 B6 61.86(17)
C7 B2 B11 55.22(13)
B3 B2 B11 107.14(17)
B1 B2 B11 109.31(18)
B6 B2 B11 59.97(15)
C7 B3 C8 53.94(12)
C7 B3 B2 59.31(14)
C8 B3 B2 102.17(16)
C7 B3 B1 103.67(17)
C8 B3 B1 102.69(16)
B2 B3 B1 59.63(15)
C7 B3 B4 103.19(16)
C8 B3 B4 58.88(13)
B2 B3 B4 107.89(18)
B1 B3 B4 59.85(14)
C8 B4 B5 100.39(17)
C8 B4 B1 103.35(18)
B5 B4 B1 61.07(15)
C8 B4 B3 59.57(13)
B5 B4 B3 108.30(18)
B1 B4 B3 60.04(14)
C8 B4 B9 54.76(12)
B5 B4 B9 59.36(15)
B1 B4 B9 107.91(18)
B3 B4 B9 106.71(18)
B4 B5 B9 61.31(14)
B4 B5 B10 112.24(17)
B9 B5 B10 61.91(15)
B4 B5 B1 59.91(15)
B9 B5 B1 108.53(16)
B10 B5 B1 109.92(18)
B4 B5 B6 107.94(17)
B9 B5 B6 106.90(18)
B10 B5 B6 59.23(16)
B1 B5 B6 60.10(15)
B2 B6 B10 112.03(17)
B2 B6 B11 61.17(15)
B10 B6 B11 62.83(16)
B2 B6 B1 58.70(16)
B10 B6 B1 109.11(19)
B11 B6 B1 107.77(18)
B2 B6 B5 106.10(19)
B10 B6 B5 59.16(16)
B11 B6 B5 107.10(18)
B1 B6 B5 59.20(16)
C8 B9 B5 104.89(17)
C8 B9 B4 60.72(13)
B5 B9 B4 59.33(15)
C8 B9 B10 105.63(17)
B5 B9 B10 59.58(15)
B4 B9 B10 108.73(18)
B5 B10 B6 61.62(17)
B5 B10 B9 58.51(14)
B6 B10 B9 106.14(19)
B5 B10 B11 105.92(19)
B6 B10 B11 58.83(15)
B9 B10 B11 102.01(16)
C7 B11 B6 104.23(19)
C7 B11 B2 59.49(14)
B6 B11 B2 58.86(15)
C7 B11 B10 105.56(18)
B6 B11 B10 58.34(15)
B2 B11 B10 106.55(19)
N2 C1 N1 120.24(19)
N2 C1 C8 121.10(19)
N1 C1 C8 118.65(18)
N1 C2 C4 108.1(2)
N1 C2 C3 111.2(2)
C4 C2 C3 112.3(2)
N2 C5 C6 110.26(19)
N2 C5 C9 107.8(2)
C6 C5 C9 112.2(2)
C8 C7 B11 111.89(17)
C8 C7 B2 111.60(17)
B11 C7 B2 65.29(15)
C8 C7 B3 63.90(14)
B11 C7 B3 117.33(17)
B2 C7 B3 61.31(14)
C1 C8 C7 118.02(16)
C1 C8 B9 117.36(17)
C7 C8 B9 114.71(17)
C1 C8 B4 119.06(17)
C7 C8 B4 112.07(17)
B9 C8 B4 64.53(14)
C1 C8 B3 116.37(16)
C7 C8 B3 62.17(14)
B9 C8 B3 116.65(16)
B4 C8 B3 61.55(14)

loop_
_geom_bond_atom_site_label_1
_geom_bond_atom_site_label_2
_geom_bond_distance
N1 C1 1.317(3)
N1 C2 1.464(3)
N2 C1 1.313(3)
N2 C5 1.471(3)
B1 B2 1.746(4)
B1 B4 1.765(4)
B1 B3 1.769(4)
B1 B5 1.785(4)
B1 B6 1.802(4)
B2 C7 1.708(3)
B2 B3 1.742(4)
B2 B6 1.759(4)
B2 B11 1.801(4)
B3 C7 1.709(3)
B3 C8 1.736(3)
B3 B4 1.770(4)
B4 C8 1.723(3)
B4 B5 1.749(4)
B4 B9 1.784(3)
B5 B9 1.750(4)
B5 B10 1.769(4)
B5 B6 1.813(4)
B6 B10 1.770(4)
B6 B11 1.780(4)
B9 C8 1.614(3)
B9 B10 1.810(4)
B10 B11 1.850(4)
B11 C7 1.628(3)
C1 C8 1.479(3)
C2 C4 1.511(4)
C2 C3 1.516(3)
C5 C6 1.504(4)
C5 C9 1.515(3)
C7 C8 1.563(3)
